data_7042880
loop_
_publ_author_name
'Ojeda-Amador, Ana I.'
'Mart\'inez-Mart\'inez, Antonio J.'
'Robertson, Gemma M.'
'Robertson, Stuart D.'
'Kennedy, Alan R.'
'O'Hara, Charles T.'

_publ_section_title
;
 Exploring the solid state and solution structural chemistry of the
 utility amide potassium hexamethyldisilazide (KHMDS)
;
_journal_name_full 'Dalton Trans.'
_journal_paper_doi 10.1039/C7DT01118K
_journal_year 2017
_chemical_formula_moiety 'C48 H132 K4 N12 Si8, 1.6(C7 H8)'
_chemical_formula_sum 'C59.2 H144.8 K4 N12 Si8'
_chemical_formula_weight 1406.19
_chemical_name_systematic
; 
 ? 
;
_chemical_properties_physical ', Air-sensitive,Moisture-sensitive,Oxygen-sensitive'
_space_group_IT_number 2
_symmetry_cell_setting triclinic
_symmetry_space_group_name_Hall '-P 1'
_symmetry_space_group_name_H-M 'P -1'
_atom_sites_solution_hydrogens geom
_atom_sites_solution_primary patterson
_atom_sites_solution_secondary difmap
_audit_creation_method SHELXL-97
_audit_update_record
;
2017-03-14 deposited with the CCDC.
2017-04-17 downloaded from the CCDC.
;
_cell_angle_alpha 79.045(3)
_cell_angle_beta 81.833(2)
_cell_angle_gamma 79.141(3)
_cell_formula_units_Z 1
_cell_length_a 12.2066(4)
_cell_length_b 12.8113(4)
_cell_length_c 15.0375(4)
_cell_measurement_reflns_used 7076
_cell_measurement_temperature 123(2)
_cell_measurement_theta_max 29.6385
_cell_measurement_theta_min 2.7707
_cell_volume 2253.60(12)
_computing_cell_refinement
;
CrysAlisPro, Agilent Technologies,
Version 1.171.34.46 (release 25-11-2010 CrysAlis171 .NET)
(compiled Nov 25 2010,17:55:46)
;
_computing_data_collection
;
CrysAlisPro, Agilent Technologies,
Version 1.171.34.46 (release 25-11-2010 CrysAlis171 .NET)
(compiled Nov 25 2010,17:55:46)
;
_computing_data_reduction
;
CrysAlisPro, Agilent Technologies,
Version 1.171.34.46 (release 25-11-2010 CrysAlis171 .NET)
(compiled Nov 25 2010,17:55:46)
;
_computing_structure_refinement 'SHELXL-97 (Sheldrick, 1997)'
_computing_structure_solution 'SHELXS-97 (Sheldrick, 1990)'
_diffrn_ambient_temperature 123(2)
_diffrn_measured_fraction_theta_full 0.997
_diffrn_measured_fraction_theta_max 0.860
_diffrn_measurement_device_type 'OD Gemini S'
_diffrn_measurement_method 'omega scans'
_diffrn_radiation_monochromator graphite
_diffrn_radiation_source 'fine-focus sealed tube'
_diffrn_radiation_type MoK\a
_diffrn_radiation_wavelength 0.71073
_diffrn_reflns_av_R_equivalents 0.0245
_diffrn_reflns_av_sigmaI/netI 0.0445
_diffrn_reflns_limit_h_max 16
_diffrn_reflns_limit_h_min -16
_diffrn_reflns_limit_k_max 17
_diffrn_reflns_limit_k_min -17
_diffrn_reflns_limit_l_max 20
_diffrn_reflns_limit_l_min -20
_diffrn_reflns_number 22235
_diffrn_reflns_theta_full 27.00
_diffrn_reflns_theta_max 29.70
_diffrn_reflns_theta_min 3.87
_exptl_absorpt_coefficient_mu 0.341
_exptl_absorpt_correction_T_max 1.00000
_exptl_absorpt_correction_T_min 0.78285
_exptl_absorpt_correction_type multi-scan
_exptl_absorpt_process_details
;
CrysAlisPro, Agilent Technologies,
Version 1.171.34.46 (release 25-11-2010 CrysAlis171 .NET)
(compiled Nov 25 2010,17:55:46)
Empirical absorption correction using spherical harmonics,
 implemented in SCALE3 ABSPACK scaling algorithm.
;
_exptl_crystal_colour colourless
_exptl_crystal_density_diffrn 1.036
_exptl_crystal_density_method 'not measured'
_exptl_crystal_description block
_exptl_crystal_F_000 772
_exptl_crystal_size_max 0.28
_exptl_crystal_size_mid 0.20
_exptl_crystal_size_min 0.08
_refine_diff_density_max 1.350
_refine_diff_density_min -0.439
_refine_diff_density_rms 0.071
_refine_ls_extinction_method none
_refine_ls_goodness_of_fit_ref 1.050
_refine_ls_hydrogen_treatment constr
_refine_ls_matrix_type full
_refine_ls_number_parameters 405
_refine_ls_number_reflns 10995
_refine_ls_number_restraints 71
_refine_ls_restrained_S_all 1.064
_refine_ls_R_factor_all 0.0808
_refine_ls_R_factor_gt 0.0609
_refine_ls_shift/su_max 0.001
_refine_ls_shift/su_mean 0.000
_refine_ls_structure_factor_coef Fsqd
_refine_ls_weighting_details 'calc w=1/[\s^2^(Fo^2^)+(0.0808P)^2^+1.9037P] where P=(Fo^2^+2Fc^2^)/3'
_refine_ls_weighting_scheme calc
_refine_ls_wR_factor_gt 0.1579
_refine_ls_wR_factor_ref 0.1711
_reflns_number_gt 8648
_reflns_number_total 10995
_reflns_threshold_expression I>2sigma(I)
_cod_data_source_file c7dt01118k2.cif
_cod_data_source_block srgr1109
_cod_original_formula_sum 'C59.20 H144.80 K4 N12 Si8'
_cod_database_code 7042880

loop_
_symmetry_equiv_pos_as_xyz
'x, y, z'
'-x, -y, -z'

loop_
_atom_site_label
_atom_site_type_symbol
_atom_site_fract_x
_atom_site_fract_y
_atom_site_fract_z
_atom_site_U_iso_or_equiv
_atom_site_adp_type
_atom_site_occupancy
_atom_site_symmetry_multiplicity
_atom_site_calc_flag
_atom_site_refinement_flags
_atom_site_disorder_assembly
_atom_site_disorder_group
K1 K 1.71568(4) 0.73336(4) 0.76191(4) 0.02858(14) Uani 1 1 d . . .
N1 N 1.8794(2) 0.8521(2) 0.63225(19) 0.0473(7) Uani 1 1 d . . .
N2 N 1.86478(17) 0.54698(17) 0.84726(15) 0.0285(5) Uani 1 1 d . . .
N3 N 1.6785(2) 0.8573(2) 0.92067(17) 0.0395(6) Uani 1 1 d . . .
N4 N 1.91693(18) 0.77520(18) 0.83699(16) 0.0302(5) Uani 1 1 d . . .
C1 C 1.8300(3) 0.9426(4) 0.5674(3) 0.0663(12) Uani 1 1 d . . .
H1A H 1.7804 0.9177 0.5330 0.099 Uiso 1 1 calc R . .
H1B H 1.8899 0.9721 0.5252 0.099 Uiso 1 1 calc R . .
H1C H 1.7868 0.9987 0.6005 0.099 Uiso 1 1 calc R . .
C2 C 1.9457(5) 0.7712(4) 0.5806(3) 0.0843(15) Uani 1 1 d . . .
H2A H 1.9002 0.7562 0.5372 0.126 Uiso 1 1 calc R . .
H2B H 1.9688 0.7047 0.6226 0.126 Uiso 1 1 calc R . .
H2C H 2.0124 0.7985 0.5474 0.126 Uiso 1 1 calc R . .
C3 C 1.9532(2) 0.8899(2) 0.6834(2) 0.0413(7) Uani 1 1 d . . .
H3A H 1.9107 0.9532 0.7091 0.050 Uiso 1 1 calc R . .
H3B H 2.0163 0.9142 0.6405 0.050 Uiso 1 1 calc R . .
C4 C 2.0010(2) 0.8067(2) 0.7606(2) 0.0361(6) Uani 1 1 d . . .
H4A H 2.0391 0.7413 0.7357 0.043 Uiso 1 1 calc R . .
H4B H 2.0584 0.8359 0.7844 0.043 Uiso 1 1 calc R . .
C5 C 1.8844(2) 0.4491(2) 0.8063(2) 0.0384(6) Uani 1 1 d . . .
H5A H 1.8123 0.4321 0.7969 0.058 Uiso 1 1 calc R . .
H5B H 1.9234 0.3890 0.8470 0.058 Uiso 1 1 calc R . .
H5C H 1.9306 0.4607 0.7475 0.058 Uiso 1 1 calc R . .
C6 C 1.7978(2) 0.5281(3) 0.9357(2) 0.0427(7) Uani 1 1 d . . .
H6A H 1.7808 0.5946 0.9618 0.064 Uiso 1 1 calc R . .
H6B H 1.8402 0.4710 0.9768 0.064 Uiso 1 1 calc R . .
H6C H 1.7277 0.5061 0.9277 0.064 Uiso 1 1 calc R . .
C7 C 1.9739(2) 0.5737(2) 0.85684(19) 0.0311(6) Uani 1 1 d . . .
H7A H 2.0185 0.5804 0.7963 0.037 Uiso 1 1 calc R . .
H7B H 2.0144 0.5131 0.8974 0.037 Uiso 1 1 calc R . .
C8 C 1.9678(2) 0.6762(2) 0.89455(19) 0.0328(6) Uani 1 1 d . . .
H8A H 1.9238 0.6694 0.9554 0.039 Uiso 1 1 calc R . .
H8B H 2.0447 0.6839 0.9029 0.039 Uiso 1 1 calc R . .
C9 C 1.5892(3) 0.8387(3) 0.9955(2) 0.0537(9) Uani 1 1 d . . .
H9A H 1.6072 0.7657 1.0299 0.081 Uiso 1 1 calc R . .
H9B H 1.5177 0.8464 0.9704 0.081 Uiso 1 1 calc R . .
H9C H 1.5832 0.8915 1.0360 0.081 Uiso 1 1 calc R . .
C10 C 1.6459(3) 0.9633(3) 0.8655(3) 0.0526(8) Uani 1 1 d . . .
H10A H 1.7017 0.9739 0.8123 0.079 Uiso 1 1 calc R . .
H10B H 1.6421 1.0197 0.9021 0.079 Uiso 1 1 calc R . .
H10C H 1.5723 0.9670 0.8451 0.079 Uiso 1 1 calc R . .
C11 C 1.7824(3) 0.8532(3) 0.9606(2) 0.0447(7) Uani 1 1 d . . .
H11A H 1.7965 0.7844 1.0034 0.054 Uiso 1 1 calc R . .
H11B H 1.7715 0.9125 0.9963 0.054 Uiso 1 1 calc R . .
C12 C 1.8853(3) 0.8622(3) 0.8920(2) 0.0429(7) Uani 1 1 d . . .
H12A H 1.8718 0.9320 0.8503 0.051 Uiso 1 1 calc R . .
H12B H 1.9495 0.8634 0.9251 0.051 Uiso 1 1 calc R . .
N5 N 1.49220(17) 0.71074(18) 0.72972(14) 0.0284(5) Uani 1 1 d . . .
Si1 Si 1.44348(6) 0.61649(6) 0.81105(5) 0.02761(17) Uani 1 1 d . . .
C20 C 1.2934(2) 0.6018(3) 0.8052(2) 0.0459(8) Uani 1 1 d . . .
H20A H 1.2436 0.6696 0.8133 0.069 Uiso 1 1 calc R . .
H20B H 1.2721 0.5438 0.8535 0.069 Uiso 1 1 calc R . .
H20C H 1.2868 0.5842 0.7457 0.069 Uiso 1 1 calc R . .
C21 C 1.5291(2) 0.4788(2) 0.8035(2) 0.0357(6) Uani 1 1 d . . .
H21A H 1.6087 0.4818 0.8035 0.054 Uiso 1 1 calc R . .
H21B H 1.5179 0.4564 0.7471 0.054 Uiso 1 1 calc R . .
H21C H 1.5050 0.4268 0.8560 0.054 Uiso 1 1 calc R . .
C22 C 1.4480(3) 0.6385(3) 0.93103(19) 0.0424(7) Uani 1 1 d . . .
H22A H 1.5250 0.6430 0.9395 0.064 Uiso 1 1 calc R . .
H22B H 1.4229 0.5780 0.9745 0.064 Uiso 1 1 calc R . .
H22C H 1.3984 0.7057 0.9414 0.064 Uiso 1 1 calc R . .
Si2 Si 1.42981(6) 0.83793(6) 0.69801(5) 0.03083(18) Uani 1 1 d . . .
C23 C 1.5366(3) 0.9248(2) 0.6399(2) 0.0422(7) Uani 1 1 d . . .
H23A H 1.5854 0.8889 0.5932 0.063 Uiso 1 1 calc R . .
H23B H 1.5819 0.9360 0.6850 0.063 Uiso 1 1 calc R . .
H23C H 1.4979 0.9946 0.6112 0.063 Uiso 1 1 calc R . .
C24 C 1.3473(3) 0.9064(3) 0.7934(2) 0.0466(8) Uani 1 1 d . . .
H24A H 1.2842 0.8691 0.8201 0.070 Uiso 1 1 calc R . .
H24B H 1.3187 0.9817 0.7693 0.070 Uiso 1 1 calc R . .
H24C H 1.3962 0.9038 0.8404 0.070 Uiso 1 1 calc R . .
C25 C 1.3258(3) 0.8551(3) 0.6121(2) 0.0525(9) Uani 1 1 d . . .
H25A H 1.3654 0.8353 0.5547 0.079 Uiso 1 1 calc R . .
H25B H 1.2886 0.9305 0.6012 0.079 Uiso 1 1 calc R . .
H25C H 1.2695 0.8085 0.6358 0.079 Uiso 1 1 calc R . .
K2 K 1.47511(5) 0.59945(5) 0.58217(4) 0.03261(15) Uani 1 1 d . . .
N6 N 1.63214(18) 0.57728(19) 0.42490(15) 0.0308(5) Uani 1 1 d . . .
Si3 Si 1.62478(6) 0.69664(7) 0.35402(5) 0.03267(18) Uani 1 1 d . . .
C26 C 1.6823(3) 0.8010(3) 0.3982(2) 0.0460(7) Uani 1 1 d . . .
H26A H 1.6399 0.8137 0.4567 0.069 Uiso 1 1 calc R . .
H26B H 1.6752 0.8684 0.3543 0.069 Uiso 1 1 calc R . .
H26C H 1.7615 0.7751 0.4067 0.069 Uiso 1 1 calc R . .
C27 C 1.4758(3) 0.7607(3) 0.3349(2) 0.0481(8) Uani 1 1 d . . .
H27A H 1.4359 0.7825 0.3915 0.072 Uiso 1 1 calc R . .
H27B H 1.4378 0.7087 0.3164 0.072 Uiso 1 1 calc R . .
H27C H 1.4763 0.8242 0.2869 0.072 Uiso 1 1 calc R . .
C28 C 1.7007(3) 0.6931(3) 0.2354(2) 0.0467(8) Uani 1 1 d . . .
H28A H 1.6697 0.6451 0.2057 0.070 Uiso 1 1 calc R . .
H28B H 1.7808 0.6663 0.2395 0.070 Uiso 1 1 calc R . .
H28C H 1.6909 0.7659 0.1996 0.070 Uiso 1 1 calc R . .
Si4 Si 1.74930(6) 0.51888(8) 0.47314(5) 0.0393(2) Uani 1 1 d . . .
C29 C 1.8869(2) 0.5365(3) 0.4023(2) 0.0466(8) Uani 1 1 d . . .
H29A H 1.8888 0.5121 0.3440 0.070 Uiso 1 1 calc R . .
H29B H 1.9488 0.4938 0.4350 0.070 Uiso 1 1 calc R . .
H29C H 1.8947 0.6128 0.3909 0.070 Uiso 1 1 calc R . .
C30 C 1.7595(3) 0.3684(4) 0.5046(4) 0.0906(17) Uani 1 1 d U . .
H30A H 1.6906 0.3512 0.5420 0.136 Uiso 1 1 calc R . .
H30B H 1.8239 0.3390 0.5392 0.136 Uiso 1 1 calc R . .
H30C H 1.7694 0.3366 0.4491 0.136 Uiso 1 1 calc R . .
C31 C 1.7570(3) 0.5672(5) 0.5838(2) 0.0800(16) Uani 1 1 d . . .
H31A H 1.7012 0.5386 0.6311 0.120 Uiso 1 1 calc R . .
H31B H 1.7416 0.6462 0.5743 0.120 Uiso 1 1 calc R . .
H31C H 1.8322 0.5417 0.6032 0.120 Uiso 1 1 calc R . .
C99 C 1.8213(9) 0.1599(8) 0.9686(6) 0.085(3) Uani 0.50 1 d PDU A 1
H99A H 1.8592 0.0989 1.0091 0.127 Uiso 0.50 1 calc PR A 1
H99B H 1.7423 0.1531 0.9707 0.127 Uiso 0.50 1 calc PR A 1
H99C H 1.8260 0.2274 0.9884 0.127 Uiso 0.50 1 calc PR A 1
C93 C 1.8092(4) 0.1930(4) 0.8069(5) 0.071(2) Uani 0.50 1 d PGU A 1
H93 H 1.7302 0.2137 0.8173 0.085 Uiso 0.50 1 calc PR A 1
C94 C 1.8616(7) 0.1950(5) 0.7184(4) 0.090(3) Uani 0.50 1 d PGU A 1
H94 H 1.8183 0.2171 0.6683 0.108 Uiso 0.50 1 calc PR A 1
C95 C 1.9773(7) 0.1647(6) 0.7032(3) 0.091(3) Uani 0.50 1 d PGU A 1
H95 H 2.0130 0.1661 0.6427 0.109 Uiso 0.50 1 calc PR A 1
C96 C 2.0406(4) 0.1324(5) 0.7765(4) 0.075(2) Uani 0.50 1 d PGU A 1
H96 H 2.1196 0.1117 0.7661 0.090 Uiso 0.50 1 calc PR A 1
C97 C 1.9882(4) 0.1304(4) 0.8650(3) 0.0493(16) Uani 0.50 1 d PGU A 1
H97 H 2.0315 0.1083 0.9151 0.059 Uiso 0.50 1 calc PR A 1
C98 C 1.8726(4) 0.1607(5) 0.8802(4) 0.068(2) Uani 0.50 1 d PGDU A 1
C100 C 1.8465(8) 0.1942(12) 0.7639(8) 0.0650(16) Uiso 0.30 1 d PG B 2
H100 H 1.7761 0.2252 0.7424 0.078 Uiso 0.30 1 calc PR B 2
C101 C 1.8555(9) 0.1710(13) 0.8570(7) 0.0650(16) Uiso 0.30 1 d PGD B 2
C102 C 1.9585(11) 0.1255(12) 0.8884(5) 0.0650(16) Uiso 0.30 1 d PG B 2
H102 H 1.9646 0.1097 0.9520 0.078 Uiso 0.30 1 calc PR B 2
C103 C 2.0525(8) 0.1032(9) 0.8268(9) 0.0650(16) Uiso 0.30 1 d PG B 2
H103 H 2.1229 0.0721 0.8483 0.078 Uiso 0.30 1 calc PR B 2
C104 C 2.0435(8) 0.1264(10) 0.7337(8) 0.0650(16) Uiso 0.30 1 d PG B 2
H104 H 2.1078 0.1111 0.6916 0.078 Uiso 0.30 1 calc PR B 2
C105 C 1.9405(11) 0.1718(12) 0.7023(5) 0.0650(16) Uiso 0.30 1 d PG B 2
H105 H 1.9344 0.1877 0.6387 0.078 Uiso 0.30 1 calc PR B 2
C106 C 1.7586(10) 0.1967(12) 0.9158(9) 0.0650(16) Uiso 0.30 1 d PD B 2
H10D H 1.7495 0.1347 0.9640 0.097 Uiso 0.30 1 calc PR B 2
H10E H 1.6932 0.2150 0.8814 0.097 Uiso 0.30 1 calc PR B 2
H10F H 1.7653 0.2585 0.9431 0.097 Uiso 0.30 1 calc PR B 2

loop_
_atom_site_aniso_label
_atom_site_aniso_U_11
_atom_site_aniso_U_22
_atom_site_aniso_U_33
_atom_site_aniso_U_23
_atom_site_aniso_U_13
_atom_site_aniso_U_12
K1 0.0242(3) 0.0279(3) 0.0321(3) -0.0004(2) -0.0073(2) -0.0021(2)
N1 0.0428(14) 0.0525(16) 0.0444(15) 0.0165(13) -0.0154(12) -0.0193(12)
N2 0.0251(10) 0.0274(11) 0.0298(11) 0.0019(9) -0.0030(8) -0.0028(8)
N3 0.0387(13) 0.0409(14) 0.0398(13) -0.0150(11) -0.0065(11) 0.0013(11)
N4 0.0271(10) 0.0274(11) 0.0357(12) -0.0031(9) -0.0078(9) -0.0024(9)
C1 0.0452(19) 0.082(3) 0.060(2) 0.039(2) -0.0174(17) -0.0244(19)
C2 0.118(4) 0.079(3) 0.064(3) -0.019(2) -0.031(3) -0.012(3)
C3 0.0351(14) 0.0353(15) 0.0511(18) 0.0078(13) -0.0084(13) -0.0128(12)
C4 0.0279(13) 0.0360(15) 0.0437(16) 0.0011(12) -0.0082(11) -0.0078(11)
C5 0.0345(14) 0.0314(14) 0.0478(17) -0.0058(13) -0.0034(12) -0.0033(11)
C6 0.0335(14) 0.0530(19) 0.0383(16) -0.0018(14) 0.0036(12) -0.0104(13)
C7 0.0225(11) 0.0318(13) 0.0342(14) 0.0024(11) -0.0042(10) -0.0002(10)
C8 0.0275(12) 0.0368(15) 0.0330(14) -0.0008(11) -0.0113(10) -0.0016(11)
C9 0.0516(19) 0.059(2) 0.0483(19) -0.0176(17) 0.0010(16) 0.0000(16)
C10 0.0456(18) 0.051(2) 0.058(2) -0.0071(17) -0.0153(16) 0.0047(15)
C11 0.0493(18) 0.0446(17) 0.0439(17) -0.0213(14) -0.0146(14) 0.0037(14)
C12 0.0415(16) 0.0391(16) 0.0549(19) -0.0164(14) -0.0188(14) -0.0049(13)
N5 0.0215(9) 0.0329(12) 0.0258(10) 0.0025(9) -0.0012(8) -0.0008(8)
Si1 0.0215(3) 0.0334(4) 0.0234(3) 0.0030(3) -0.0012(2) -0.0022(3)
C20 0.0248(13) 0.056(2) 0.0498(18) 0.0086(15) -0.0012(12) -0.0101(13)
C21 0.0348(14) 0.0357(15) 0.0340(14) 0.0000(12) -0.0054(11) -0.0040(11)
C22 0.0513(18) 0.0440(17) 0.0256(13) -0.0001(12) -0.0008(12) -0.0005(14)
Si2 0.0269(3) 0.0327(4) 0.0265(4) 0.0037(3) -0.0020(3) 0.0016(3)
C23 0.0446(16) 0.0343(15) 0.0400(16) 0.0034(13) 0.0034(13) -0.0032(13)
C24 0.0408(16) 0.0428(17) 0.0435(17) 0.0001(14) 0.0060(13) 0.0091(13)
C25 0.0505(19) 0.051(2) 0.0497(19) 0.0076(16) -0.0212(15) 0.0030(15)
K2 0.0305(3) 0.0401(3) 0.0263(3) -0.0028(2) -0.0010(2) -0.0079(2)
N6 0.0256(10) 0.0411(13) 0.0245(10) 0.0029(9) -0.0038(8) -0.0098(9)
Si3 0.0358(4) 0.0381(4) 0.0238(3) 0.0009(3) -0.0042(3) -0.0111(3)
C26 0.0568(19) 0.0453(18) 0.0376(16) -0.0045(14) -0.0075(14) -0.0139(15)
C27 0.0492(18) 0.0438(18) 0.0502(19) 0.0000(15) -0.0177(15) -0.0035(14)
C28 0.061(2) 0.0525(19) 0.0262(14) 0.0018(13) -0.0013(13) -0.0203(16)
Si4 0.0230(3) 0.0600(5) 0.0304(4) 0.0087(4) -0.0044(3) -0.0108(3)
C29 0.0265(13) 0.070(2) 0.0422(17) -0.0098(16) 0.0044(12) -0.0101(14)
C30 0.049(2) 0.073(3) 0.134(4) 0.053(3) -0.043(2) -0.017(2)
C31 0.0301(16) 0.177(5) 0.0301(17) -0.014(2) -0.0064(13) -0.012(2)
C99 0.094(6) 0.066(5) 0.108(6) -0.038(5) 0.016(5) -0.047(5)
C93 0.093(5) 0.022(3) 0.113(5) 0.001(4) -0.050(4) -0.030(3)
C94 0.114(7) 0.044(4) 0.124(6) 0.001(5) -0.028(6) -0.045(5)
C95 0.129(7) 0.070(6) 0.092(6) -0.006(5) -0.043(5) -0.044(6)
C96 0.132(6) 0.056(5) 0.054(4) -0.006(4) -0.025(4) -0.048(5)
C97 0.047(4) 0.022(3) 0.083(4) -0.010(3) -0.010(3) -0.013(3)
C98 0.079(5) 0.034(4) 0.104(5) -0.036(4) 0.005(4) -0.029(4)

loop_
_atom_type_symbol
_atom_type_description
_atom_type_scat_dispersion_real
_atom_type_scat_dispersion_imag
_atom_type_scat_source
C C 0.0033 0.0016 'International Tables Vol C Tables 4.2.6.8 and 6.1.1.4'
H H 0.0000 0.0000 'International Tables Vol C Tables 4.2.6.8 and 6.1.1.4'
N N 0.0061 0.0033 'International Tables Vol C Tables 4.2.6.8 and 6.1.1.4'
Si Si 0.0817 0.0704 'International Tables Vol C Tables 4.2.6.8 and 6.1.1.4'
K K 0.2009 0.2494 'International Tables Vol C Tables 4.2.6.8 and 6.1.1.4'

loop_
_geom_angle_atom_site_label_1
_geom_angle_atom_site_label_2
_geom_angle_atom_site_label_3
_geom_angle
_geom_angle_site_symmetry_1
_geom_angle_site_symmetry_3
N5 K1 N2 119.91(6) . .
N5 K1 N1 126.90(7) . .
N2 K1 N1 101.57(7) . .
N5 K1 N4 165.97(6) . .
N2 K1 N4 62.44(6) . .
N1 K1 N4 62.42(7) . .
N5 K1 N3 105.29(7) . .
N2 K1 N3 96.24(7) . .
N1 K1 N3 101.16(8) . .
N4 K1 N3 60.96(6) . .
N5 K1 Si2 26.18(5) . .
N2 K1 Si2 145.54(5) . .
N1 K1 Si2 109.17(5) . .
N4 K1 Si2 147.40(5) . .
N3 K1 Si2 92.78(5) . .
N5 K1 Si1 24.41(4) . .
N2 K1 Si1 98.55(5) . .
N1 K1 Si1 150.42(5) . .
N4 K1 Si1 147.12(5) . .
N3 K1 Si1 97.92(5) . .
Si2 K1 Si1 47.171(17) . .
N5 K1 K2 31.14(4) . .
N2 K1 K2 107.67(5) . .
N1 K1 K2 108.70(6) . .
N4 K1 K2 162.51(5) . .
N3 K1 K2 136.42(5) . .
Si2 K1 K2 47.940(16) . .
Si1 K1 K2 43.785(14) . .
C1 N1 C3 109.1(3) . .
C1 N1 C2 108.0(3) . .
C3 N1 C2 109.3(3) . .
C1 N1 K1 115.73(19) . .
C3 N1 K1 109.80(18) . .
C2 N1 K1 104.6(3) . .
C6 N2 C5 109.1(2) . .
C6 N2 C7 111.2(2) . .
C5 N2 C7 108.5(2) . .
C6 N2 K1 98.26(16) . .
C5 N2 K1 117.26(17) . .
C7 N2 K1 112.02(15) . .
C11 N3 C10 110.9(3) . .
C11 N3 C9 108.1(3) . .
C10 N3 C9 108.8(3) . .
C11 N3 K1 112.45(17) . .
C10 N3 K1 95.19(19) . .
C9 N3 K1 120.7(2) . .
C12 N4 C4 109.0(2) . .
C12 N4 C8 108.9(2) . .
C4 N4 C8 108.7(2) . .
C12 N4 K1 111.20(16) . .
C4 N4 K1 109.17(16) . .
C8 N4 K1 109.89(16) . .
N1 C1 H1A 109.5 . .
N1 C1 H1B 109.5 . .
H1A C1 H1B 109.5 . .
N1 C1 H1C 109.5 . .
H1A C1 H1C 109.5 . .
H1B C1 H1C 109.5 . .
N1 C2 H2A 109.5 . .
N1 C2 H2B 109.5 . .
H2A C2 H2B 109.5 . .
N1 C2 H2C 109.5 . .
H2A C2 H2C 109.5 . .
H2B C2 H2C 109.5 . .
N1 C3 C4 114.9(2) . .
N1 C3 H3A 108.5 . .
C4 C3 H3A 108.5 . .
N1 C3 H3B 108.5 . .
C4 C3 H3B 108.5 . .
H3A C3 H3B 107.5 . .
N4 C4 C3 114.5(2) . .
N4 C4 H4A 108.6 . .
C3 C4 H4A 108.6 . .
N4 C4 H4B 108.6 . .
C3 C4 H4B 108.6 . .
H4A C4 H4B 107.6 . .
N2 C5 H5A 109.5 . .
N2 C5 H5B 109.5 . .
H5A C5 H5B 109.5 . .
N2 C5 H5C 109.5 . .
H5A C5 H5C 109.5 . .
H5B C5 H5C 109.5 . .
N2 C6 H6A 109.5 . .
N2 C6 H6B 109.5 . .
H6A C6 H6B 109.5 . .
N2 C6 H6C 109.5 . .
H6A C6 H6C 109.5 . .
H6B C6 H6C 109.5 . .
N2 C7 C8 114.9(2) . .
N2 C7 H7A 108.5 . .
C8 C7 H7A 108.5 . .
N2 C7 H7B 108.5 . .
C8 C7 H7B 108.5 . .
H7A C7 H7B 107.5 . .
N4 C8 C7 114.6(2) . .
N4 C8 H8A 108.6 . .
C7 C8 H8A 108.6 . .
N4 C8 H8B 108.6 . .
C7 C8 H8B 108.6 . .
H8A C8 H8B 107.6 . .
N3 C9 H9A 109.5 . .
N3 C9 H9B 109.5 . .
H9A C9 H9B 109.5 . .
N3 C9 H9C 109.5 . .
H9A C9 H9C 109.5 . .
H9B C9 H9C 109.5 . .
N3 C10 H10A 109.5 . .
N3 C10 H10B 109.5 . .
H10A C10 H10B 109.5 . .
N3 C10 H10C 109.5 . .
H10A C10 H10C 109.5 . .
H10B C10 H10C 109.5 . .
N3 C11 C12 114.7(3) . .
N3 C11 H11A 108.6 . .
C12 C11 H11A 108.6 . .
N3 C11 H11B 108.6 . .
C12 C11 H11B 108.6 . .
H11A C11 H11B 107.6 . .
N4 C12 C11 115.2(3) . .
N4 C12 H12A 108.5 . .
C11 C12 H12A 108.5 . .
N4 C12 H12B 108.5 . .
C11 C12 H12B 108.5 . .
H12A C12 H12B 107.5 . .
Si2 N5 Si1 127.57(13) . .
Si2 N5 K2 105.12(10) . .
Si1 N5 K2 93.91(10) . .
Si2 N5 K1 103.68(10) . .
Si1 N5 K1 109.67(10) . .
K2 N5 K1 117.64(7) . .
N5 Si1 C21 111.05(12) . .
N5 Si1 C22 114.22(14) . .
C21 Si1 C22 105.46(13) . .
N5 Si1 C20 114.44(13) . .
C21 Si1 C20 105.41(15) . .
C22 Si1 C20 105.46(15) . .
N5 Si1 K2 57.12(8) . .
C21 Si1 K2 75.34(9) . .
C22 Si1 K2 169.97(11) . .
C20 Si1 K2 83.70(11) . .
N5 Si1 K1 45.92(7) . .
C21 Si1 K1 88.74(9) . .
C22 Si1 K1 83.76(11) . .
C20 Si1 K1 159.89(10) . .
K2 Si1 K1 86.271(19) . .
Si1 C20 H20A 109.5 . .
Si1 C20 H20B 109.5 . .
H20A C20 H20B 109.5 . .
Si1 C20 H20C 109.5 . .
H20A C20 H20C 109.5 . .
H20B C20 H20C 109.5 . .
Si1 C21 H21A 109.5 . .
Si1 C21 H21B 109.5 . .
H21A C21 H21B 109.5 . .
Si1 C21 H21C 109.5 . .
H21A C21 H21C 109.5 . .
H21B C21 H21C 109.5 . .
Si1 C22 H22A 109.5 . .
Si1 C22 H22B 109.5 . .
H22A C22 H22B 109.5 . .
Si1 C22 H22C 109.5 . .
H22A C22 H22C 109.5 . .
H22B C22 H22C 109.5 . .
N5 Si2 C23 110.65(12) . .
N5 Si2 C24 115.32(13) . .
C23 Si2 C24 106.94(15) . .
N5 Si2 C25 114.74(14) . .
C23 Si2 C25 104.33(16) . .
C24 Si2 C25 103.96(16) . .
N5 Si2 K1 50.14(8) . .
C23 Si2 K1 66.34(10) . .
C24 Si2 K1 107.62(11) . .
C25 Si2 K1 148.42(12) . .
N5 Si2 K2 49.07(8) . .
C23 Si2 K2 106.96(10) . .
C24 Si2 K2 146.05(11) . .
C25 Si2 K2 68.99(12) . .
K1 Si2 K2 84.56(2) . .
Si2 C23 H23A 109.5 . .
Si2 C23 H23B 109.5 . .
H23A C23 H23B 109.5 . .
Si2 C23 H23C 109.5 . .
H23A C23 H23C 109.5 . .
H23B C23 H23C 109.5 . .
Si2 C24 H24A 109.5 . .
Si2 C24 H24B 109.5 . .
H24A C24 H24B 109.5 . .
Si2 C24 H24C 109.5 . .
H24A C24 H24C 109.5 . .
H24B C24 H24C 109.5 . .
Si2 C25 H25A 109.5 . .
Si2 C25 H25B 109.5 . .
H25A C25 H25B 109.5 . .
Si2 C25 H25C 109.5 . .
H25A C25 H25C 109.5 . .
H25B C25 H25C 109.5 . .
N6 K2 N6 96.58(6) 2_866 .
N6 K2 N5 132.40(6) 2_866 .
N6 K2 N5 126.95(6) . .
N6 K2 C30 57.77(9) 2_866 2_866
N6 K2 C30 100.78(12) . 2_866
N5 K2 C30 120.53(12) . 2_866
N6 K2 Si1 103.92(5) 2_866 .
N6 K2 Si1 145.05(5) . .
N5 K2 Si1 28.97(4) . .
C30 K2 Si1 114.06(11) 2_866 .
N6 K2 Si4 101.72(5) 2_866 .
N6 K2 Si4 27.50(5) . .
N5 K2 Si4 109.29(5) . .
C30 K2 Si4 126.52(12) 2_866 .
Si1 K2 Si4 118.95(2) . .
N6 K2 Si4 26.68(5) 2_866 2_866
N6 K2 Si4 100.22(5) . 2_866
N5 K2 Si4 132.48(5) . 2_866
C30 K2 Si4 31.10(8) 2_866 2_866
Si1 K2 Si4 110.83(2) . 2_866
Si4 K2 Si4 116.51(2) . 2_866
N6 K2 Si2 139.40(5) 2_866 .
N6 K2 Si2 122.76(5) . .
N5 K2 Si2 25.80(4) . .
C30 K2 Si2 101.28(11) 2_866 .
Si1 K2 Si2 49.439(18) . .
Si4 K2 Si2 117.71(2) . .
Si4 K2 Si2 124.22(2) 2_866 .
N6 K2 Si3 111.23(5) 2_866 .
N6 K2 Si3 25.05(5) . .
N5 K2 Si3 116.36(5) . .
C30 K2 Si3 91.38(10) 2_866 .
Si1 K2 Si3 144.09(2) . .
Si4 K2 Si3 47.179(19) . .
Si4 K2 Si3 103.97(2) 2_866 .
Si2 K2 Si3 102.92(2) . .
N6 K2 K2 48.31(5) 2_866 2_866
N6 K2 K2 48.27(5) . 2_866
N5 K2 K2 163.42(5) . 2_866
C30 K2 K2 74.93(11) 2_866 2_866
Si1 K2 K2 142.83(3) . 2_866
Si4 K2 K2 59.05(2) . 2_866
Si4 K2 K2 57.46(2) 2_866 2_866
Si2 K2 K2 167.71(3) . 2_866
Si3 K2 K2 65.86(2) . 2_866
N6 K2 K1 143.82(5) 2_866 .
N6 K2 K1 97.93(5) . .
N5 K2 K1 31.22(4) . .
C30 K2 K1 148.77(11) 2_866 .
Si1 K2 K1 49.944(15) . .
Si4 K2 K1 78.069(19) . .
Si4 K2 K1 160.73(2) 2_866 .
Si2 K2 K1 47.502(15) . .
Si3 K2 K1 95.218(18) . .
K2 K2 K1 135.23(2) 2_866 .
Si4 N6 Si3 121.67(13) . .
Si4 N6 K2 103.74(11) . 2_866
Si3 N6 K2 127.86(11) . 2_866
Si4 N6 K2 100.92(10) . .
Si3 N6 K2 109.24(11) . .
K2 N6 K2 83.42(6) 2_866 .
N6 Si3 C26 113.40(13) . .
N6 Si3 C27 112.50(14) . .
C26 Si3 C27 104.50(16) . .
N6 Si3 C28 115.81(14) . .
C26 Si3 C28 104.92(15) . .
C27 Si3 C28 104.65(16) . .
N6 Si3 K2 45.70(8) . .
C26 Si3 K2 93.29(11) . .
C27 Si3 K2 79.85(11) . .
C28 Si3 K2 159.18(11) . .
Si3 C26 H26A 109.5 . .
Si3 C26 H26B 109.5 . .
H26A C26 H26B 109.5 . .
Si3 C26 H26C 109.5 . .
H26A C26 H26C 109.5 . .
H26B C26 H26C 109.5 . .
Si3 C27 H27A 109.5 . .
Si3 C27 H27B 109.5 . .
H27A C27 H27B 109.5 . .
Si3 C27 H27C 109.5 . .
H27A C27 H27C 109.5 . .
H27B C27 H27C 109.5 . .
Si3 C28 H28A 109.5 . .
Si3 C28 H28B 109.5 . .
H28A C28 H28B 109.5 . .
Si3 C28 H28C 109.5 . .
H28A C28 H28C 109.5 . .
H28B C28 H28C 109.5 . .
N6 Si4 C30 112.43(16) . .
N6 Si4 C29 116.74(14) . .
C30 Si4 C29 103.6(2) . .
N6 Si4 C31 112.63(16) . .
C30 Si4 C31 105.1(3) . .
C29 Si4 C31 105.32(16) . .
N6 Si4 K2 51.58(8) . .
C30 Si4 K2 99.40(16) . .
C29 Si4 K2 157.03(12) . .
C31 Si4 K2 69.02(11) . .
N6 Si4 K2 49.58(8) . 2_866
C30 Si4 K2 62.86(13) . 2_866
C29 Si4 K2 127.51(11) . 2_866
C31 Si4 K2 127.05(12) . 2_866
K2 Si4 K2 63.49(2) . 2_866
Si4 C29 H29A 109.5 . .
Si4 C29 H29B 109.5 . .
H29A C29 H29B 109.5 . .
Si4 C29 H29C 109.5 . .
H29A C29 H29C 109.5 . .
H29B C29 H29C 109.5 . .
Si4 C30 K2 86.03(13) . 2_866
Si4 C30 H30A 109.5 . .
K2 C30 H30A 58.4 2_866 .
Si4 C30 H30B 109.5 . .
K2 C30 H30B 163.6 2_866 .
H30A C30 H30B 109.5 . .
Si4 C30 H30C 109.5 . .
K2 C30 H30C 68.5 2_866 .
H30A C30 H30C 109.5 . .
H30B C30 H30C 109.5 . .
Si4 C31 H31A 109.5 . .
Si4 C31 H31B 109.5 . .
H31A C31 H31B 109.5 . .
Si4 C31 H31C 109.5 . .
H31A C31 H31C 109.5 . .
H31B C31 H31C 109.5 . .
C94 C93 C98 120.0 . .
C94 C93 H93 120.0 . .
C98 C93 H93 120.0 . .
C93 C94 C95 120.0 . .
C93 C94 H94 120.0 . .
C95 C94 H94 120.0 . .
C94 C95 C96 120.0 . .
C94 C95 H95 120.0 . .
C96 C95 H95 120.0 . .
C97 C96 C95 120.0 . .
C97 C96 H96 120.0 . .
C95 C96 H96 120.0 . .
C98 C97 C96 120.0 . .
C98 C97 H97 120.0 . .
C96 C97 H97 120.0 . .
C99 C98 C97 119.6(7) . .
C99 C98 C93 120.4(7) . .
C97 C98 C93 120.0 . .
C101 C100 C105 120.0 . .
C101 C100 H100 120.0 . .
C105 C100 H100 120.0 . .
C102 C101 C100 120.0 . .
C102 C101 C106 122.4(11) . .
C100 C101 C106 117.6(11) . .
C101 C102 C103 120.0 . .
C101 C102 H102 120.0 . .
C103 C102 H102 120.0 . .
C104 C103 C102 120.0 . .
C104 C103 H103 120.0 . .
C102 C103 H103 120.0 . .
C103 C104 C105 120.0 . .
C103 C104 H104 120.0 . .
C105 C104 H104 120.0 . .
C104 C105 C100 120.0 . .
C104 C105 H105 120.0 . .
C100 C105 H105 120.0 . .
C101 C106 H10D 109.5 . .
C101 C106 H10E 109.5 . .
H10D C106 H10E 109.5 . .
C101 C106 H10F 109.5 . .
H10D C106 H10F 109.5 . .
H10E C106 H10F 109.5 . .

loop_
_geom_bond_atom_site_label_1
_geom_bond_atom_site_label_2
_geom_bond_distance
_geom_bond_site_symmetry_2
K1 N5 2.913(2) .
K1 N2 2.919(2) .
K1 N1 3.003(3) .
K1 N4 3.018(2) .
K1 N3 3.048(2) .
N1 C1 1.460(4) .
N1 C3 1.463(4) .
N1 C2 1.464(6) .
N2 C6 1.462(3) .
N2 C5 1.466(4) .
N2 C7 1.468(3) .
N3 C11 1.466(4) .
N3 C10 1.467(4) .
N3 C9 1.469(4) .
N4 C12 1.475(4) .
N4 C4 1.476(4) .
N4 C8 1.477(3) .
C1 H1A 0.9800 .
C1 H1B 0.9800 .
C1 H1C 0.9800 .
C2 H2A 0.9800 .
C2 H2B 0.9800 .
C2 H2C 0.9800 .
C3 C4 1.521(4) .
C3 H3A 0.9900 .
C3 H3B 0.9900 .
C4 H4A 0.9900 .
C4 H4B 0.9900 .
C5 H5A 0.9800 .
C5 H5B 0.9800 .
C5 H5C 0.9800 .
C6 H6A 0.9800 .
C6 H6B 0.9800 .
C6 H6C 0.9800 .
C7 C8 1.512(4) .
C7 H7A 0.9900 .
C7 H7B 0.9900 .
C8 H8A 0.9900 .
C8 H8B 0.9900 .
C9 H9A 0.9800 .
C9 H9B 0.9800 .
C9 H9C 0.9800 .
C10 H10A 0.9800 .
C10 H10B 0.9800 .
C10 H10C 0.9800 .
C11 C12 1.515(5) .
C11 H11A 0.9900 .
C11 H11B 0.9900 .
C12 H12A 0.9900 .
C12 H12B 0.9900 .
N5 Si2 1.674(2) .
N5 Si1 1.676(2) .
N5 K2 2.906(2) .
Si1 C21 1.888(3) .
Si1 C22 1.888(3) .
Si1 C20 1.893(3) .
Si1 K2 3.4523(9) .
C20 H20A 0.9800 .
C20 H20B 0.9800 .
C20 H20C 0.9800 .
C21 H21A 0.9800 .
C21 H21B 0.9800 .
C21 H21C 0.9800 .
C22 H22A 0.9800 .
C22 H22B 0.9800 .
C22 H22C 0.9800 .
Si2 C23 1.885(3) .
Si2 C24 1.891(3) .
Si2 C25 1.893(3) .
C23 H23A 0.9800 .
C23 H23B 0.9800 .
C23 H23C 0.9800 .
C24 H24A 0.9800 .
C24 H24B 0.9800 .
C24 H24C 0.9800 .
C25 H25A 0.9800 .
C25 H25B 0.9800 .
C25 H25C 0.9800 .
K2 N6 2.846(2) 2_866
K2 N6 2.848(2) .
K2 C30 3.239(4) 2_866
N6 Si4 1.678(2) .
N6 Si3 1.685(2) .
N6 K2 2.846(2) 2_866
Si3 C26 1.882(3) .
Si3 C27 1.887(3) .
Si3 C28 1.894(3) .
C26 H26A 0.9800 .
C26 H26B 0.9800 .
C26 H26C 0.9800 .
C27 H27A 0.9800 .
C27 H27B 0.9800 .
C27 H27C 0.9800 .
C28 H28A 0.9800 .
C28 H28B 0.9800 .
C28 H28C 0.9800 .
Si4 C30 1.880(4) .
Si4 C29 1.885(3) .
Si4 C31 1.903(4) .
C29 H29A 0.9800 .
C29 H29B 0.9800 .
C29 H29C 0.9800 .
C30 K2 3.239(4) 2_866
C30 H30A 0.9800 .
C30 H30B 0.9800 .
C30 H30C 0.9800 .
C31 H31A 0.9800 .
C31 H31B 0.9800 .
C31 H31C 0.9800 .
C99 C98 1.385(7) .
C99 H99A 0.9800 .
C99 H99B 0.9800 .
C99 H99C 0.9800 .
C93 C94 1.3900 .
C93 C98 1.3900 .
C93 H93 0.9500 .
C94 C95 1.3900 .
C94 H94 0.9500 .
C95 C96 1.3900 .
C95 H95 0.9500 .
C96 C97 1.3900 .
C96 H96 0.9500 .
C97 C98 1.3900 .
C97 H97 0.9500 .
C100 C101 1.3900 .
C100 C105 1.3900 .
C100 H100 0.9500 .
C101 C102 1.3900 .
C101 C106 1.399(9) .
C102 C103 1.3900 .
C102 H102 0.9500 .
C103 C104 1.3900 .
C103 H103 0.9500 .
C104 C105 1.3900 .
C104 H104 0.9500 .
C105 H105 0.9500 .
C106 H10D 0.9800 .
C106 H10E 0.9800 .
C106 H10F 0.9800 .

loop_
_geom_torsion_atom_site_label_1
_geom_torsion_atom_site_label_2
_geom_torsion_atom_site_label_3
_geom_torsion_atom_site_label_4
_geom_torsion
_geom_torsion_site_symmetry_1
_geom_torsion_site_symmetry_4
N5 K1 N1 C1 28.6(3) . .
N2 K1 N1 C1 170.8(3) . .
N4 K1 N1 C1 -139.0(3) . .
N3 K1 N1 C1 -90.4(3) . .
Si2 K1 N1 C1 6.5(3) . .
Si1 K1 N1 C1 38.8(3) . .
K2 K1 N1 C1 57.4(3) . .
N5 K1 N1 C3 152.64(18) . .
N2 K1 N1 C3 -65.2(2) . .
N4 K1 N1 C3 -14.93(18) . .
N3 K1 N1 C3 33.7(2) . .
Si2 K1 N1 C3 130.62(19) . .
Si1 K1 N1 C3 162.89(15) . .
K2 K1 N1 C3 -178.51(18) . .
N5 K1 N1 C2 -90.2(2) . .
N2 K1 N1 C2 52.0(2) . .
N4 K1 N1 C2 102.2(2) . .
N3 K1 N1 C2 150.8(2) . .
Si2 K1 N1 C2 -112.2(2) . .
Si1 K1 N1 C2 -80.0(3) . .
K2 K1 N1 C2 -61.4(2) . .
N5 K1 N2 C6 -63.69(18) . .
N1 K1 N2 C6 150.74(17) . .
N4 K1 N2 C6 100.52(18) . .
N3 K1 N2 C6 47.96(17) . .
Si2 K1 N2 C6 -56.3(2) . .
Si1 K1 N2 C6 -51.05(17) . .
K2 K1 N2 C6 -95.14(17) . .
N5 K1 N2 C5 52.86(19) . .
N1 K1 N2 C5 -92.71(19) . .
N4 K1 N2 C5 -142.93(19) . .
N3 K1 N2 C5 164.51(18) . .
Si2 K1 N2 C5 60.3(2) . .
Si1 K1 N2 C5 65.50(18) . .
K2 K1 N2 C5 21.41(18) . .
N5 K1 N2 C7 179.33(15) . .
N1 K1 N2 C7 33.76(18) . .
N4 K1 N2 C7 -16.46(16) . .
N3 K1 N2 C7 -69.02(17) . .
Si2 K1 N2 C7 -173.24(13) . .
Si1 K1 N2 C7 -168.03(16) . .
K2 K1 N2 C7 147.88(16) . .
N5 K1 N3 C11 166.0(2) . .
N2 K1 N3 C11 42.6(2) . .
N1 K1 N3 C11 -60.5(2) . .
N4 K1 N3 C11 -11.0(2) . .
Si2 K1 N3 C11 -170.7(2) . .
Si1 K1 N3 C11 142.2(2) . .
K2 K1 N3 C11 166.51(18) . .
N5 K1 N3 C10 -78.92(19) . .
N2 K1 N3 C10 157.72(18) . .
N1 K1 N3 C10 54.59(19) . .
N4 K1 N3 C10 104.10(19) . .
Si2 K1 N3 C10 -55.58(18) . .
Si1 K1 N3 C10 -102.70(18) . .
K2 K1 N3 C10 -78.4(2) . .
N5 K1 N3 C9 36.5(2) . .
N2 K1 N3 C9 -86.9(2) . .
N1 K1 N3 C9 170.0(2) . .
N4 K1 N3 C9 -140.5(2) . .
Si2 K1 N3 C9 59.8(2) . .
Si1 K1 N3 C9 12.7(2) . .
K2 K1 N3 C9 37.0(3) . .
N5 K1 N4 C12 -29.7(4) . .
N2 K1 N4 C12 -133.0(2) . .
N1 K1 N4 C12 105.1(2) . .
N3 K1 N4 C12 -17.55(18) . .
Si2 K1 N4 C12 22.5(2) . .
Si1 K1 N4 C12 -72.9(2) . .
K2 K1 N4 C12 168.13(16) . .
N5 K1 N4 C4 -149.9(2) . .
N2 K1 N4 C4 106.71(17) . .
N1 K1 N4 C4 -15.16(16) . .
N3 K1 N4 C4 -137.83(18) . .
Si2 K1 N4 C4 -97.75(18) . .
Si1 K1 N4 C4 166.82(14) . .
K2 K1 N4 C4 47.9(3) . .
N5 K1 N4 C8 91.0(3) . .
N2 K1 N4 C8 -12.39(16) . .
N1 K1 N4 C8 -134.26(19) . .
N3 K1 N4 C8 103.08(18) . .
Si2 K1 N4 C8 143.15(14) . .
Si1 K1 N4 C8 47.7(2) . .
K2 K1 N4 C8 -71.2(2) . .
C1 N1 C3 C4 173.8(3) . .
C2 N1 C3 C4 -68.2(4) . .
K1 N1 C3 C4 46.0(3) . .
C12 N4 C4 C3 -75.8(3) . .
C8 N4 C4 C3 165.6(2) . .
K1 N4 C4 C3 45.8(3) . .
N1 C3 C4 N4 -67.1(4) . .
C6 N2 C7 C8 -62.5(3) . .
C5 N2 C7 C8 177.4(2) . .
K1 N2 C7 C8 46.4(3) . .
C12 N4 C8 C7 163.3(2) . .
C4 N4 C8 C7 -78.1(3) . .
K1 N4 C8 C7 41.3(3) . .
N2 C7 C8 N4 -62.8(3) . .
C10 N3 C11 C12 -65.5(3) . .
C9 N3 C11 C12 175.4(3) . .
K1 N3 C11 C12 39.7(3) . .
C4 N4 C12 C11 167.4(2) . .
C8 N4 C12 C11 -74.2(3) . .
K1 N4 C12 C11 47.0(3) . .
N3 C11 C12 N4 -61.9(4) . .
N2 K1 N5 Si2 170.45(9) . .
N1 K1 N5 Si2 -53.38(14) . .
N4 K1 N5 Si2 74.7(3) . .
N3 K1 N5 Si2 63.76(11) . .
Si1 K1 N5 Si2 138.89(17) . .
K2 K1 N5 Si2 -115.51(13) . .
N2 K1 N5 Si1 31.56(13) . .
N1 K1 N5 Si1 167.73(11) . .
N4 K1 N5 Si1 -64.2(3) . .
N3 K1 N5 Si1 -75.13(12) . .
Si2 K1 N5 Si1 -138.89(17) . .
K2 K1 N5 Si1 105.60(14) . .
N2 K1 N5 K2 -74.04(10) . .
N1 K1 N5 K2 62.13(12) . .
N4 K1 N5 K2 -169.8(2) . .
N3 K1 N5 K2 179.27(8) . .
Si2 K1 N5 K2 115.51(13) . .
Si1 K1 N5 K2 -105.60(14) . .
Si2 N5 Si1 C21 167.62(17) . .
K2 N5 Si1 C21 55.14(12) . .
K1 N5 Si1 C21 -66.08(14) . .
Si2 N5 Si1 C22 -73.3(2) . .
K2 N5 Si1 C22 174.24(11) . .
K1 N5 Si1 C22 53.02(15) . .
Si2 N5 Si1 C20 48.4(2) . .
K2 N5 Si1 C20 -64.06(15) . .
K1 N5 Si1 C20 174.73(14) . .
Si2 N5 Si1 K2 112.49(18) . .
K1 N5 Si1 K2 -121.22(10) . .
Si2 N5 Si1 K1 -126.3(2) . .
K2 N5 Si1 K1 121.22(10) . .
N2 K1 Si1 N5 -152.69(12) . .
N1 K1 Si1 N5 -20.14(17) . .
N4 K1 Si1 N5 156.30(14) . .
N3 K1 Si1 N5 109.73(12) . .
Si2 K1 Si1 N5 23.30(11) . .
K2 K1 Si1 N5 -46.03(11) . .
N5 K1 Si1 C21 121.42(14) . .
N2 K1 Si1 C21 -31.26(10) . .
N1 K1 Si1 C21 101.28(16) . .
N4 K1 Si1 C21 -82.27(12) . .
N3 K1 Si1 C21 -128.84(10) . .
Si2 K1 Si1 C21 144.72(9) . .
K2 K1 Si1 C21 75.39(9) . .
N5 K1 Si1 C22 -132.87(15) . .
N2 K1 Si1 C22 74.44(11) . .
N1 K1 Si1 C22 -153.02(16) . .
N4 K1 Si1 C22 23.43(13) . .
N3 K1 Si1 C22 -23.14(11) . .
Si2 K1 Si1 C22 -109.58(10) . .
K2 K1 Si1 C22 -178.91(10) . .
N5 K1 Si1 C20 -14.1(4) . .
N2 K1 Si1 C20 -166.8(3) . .
N1 K1 Si1 C20 -34.2(4) . .
N4 K1 Si1 C20 142.2(4) . .
N3 K1 Si1 C20 95.6(4) . .
Si2 K1 Si1 C20 9.2(3) . .
K2 K1 Si1 C20 -60.1(3) . .
N5 K1 Si1 K2 46.03(11) . .
N2 K1 Si1 K2 -106.65(5) . .
N1 K1 Si1 K2 25.89(13) . .
N4 K1 Si1 K2 -157.67(8) . .
N3 K1 Si1 K2 155.77(5) . .
Si2 K1 Si1 K2 69.33(2) . .
Si1 N5 Si2 C23 157.80(17) . .
K2 N5 Si2 C23 -94.93(14) . .
K1 N5 Si2 C23 29.16(15) . .
Si1 N5 Si2 C24 36.3(2) . .
K2 N5 Si2 C24 143.55(14) . .
K1 N5 Si2 C24 -92.36(15) . .
Si1 N5 Si2 C25 -84.5(2) . .
K2 N5 Si2 C25 22.77(16) . .
K1 N5 Si2 C25 146.86(14) . .
Si1 N5 Si2 K1 128.6(2) . .
K2 N5 Si2 K1 -124.09(11) . .
Si1 N5 Si2 K2 -107.27(19) . .
K1 N5 Si2 K2 124.09(11) . .
N2 K1 Si2 N5 -14.72(13) . .
N1 K1 Si2 N5 137.19(12) . .
N4 K1 Si2 N5 -154.27(13) . .
N3 K1 Si2 N5 -119.98(11) . .
Si1 K1 Si2 N5 -21.75(10) . .
K2 K1 Si2 N5 38.94(10) . .
N5 K1 Si2 C23 -150.15(15) . .
N2 K1 Si2 C23 -164.87(14) . .
N1 K1 Si2 C23 -12.95(13) . .
N4 K1 Si2 C23 55.58(15) . .
N3 K1 Si2 C23 89.88(12) . .
Si1 K1 Si2 C23 -171.90(12) . .
K2 K1 Si2 C23 -111.20(11) . .
N5 K1 Si2 C24 108.63(15) . .
N2 K1 Si2 C24 93.91(14) . .
N1 K1 Si2 C24 -114.18(13) . .
N4 K1 Si2 C24 -45.65(15) . .
N3 K1 Si2 C24 -11.35(13) . .
Si1 K1 Si2 C24 86.88(11) . .
K2 K1 Si2 C24 147.57(12) . .
N5 K1 Si2 C25 -71.5(2) . .
N2 K1 Si2 C25 -86.2(2) . .
N1 K1 Si2 C25 65.7(2) . .
N4 K1 Si2 C25 134.2(2) . .
N3 K1 Si2 C25 168.5(2) . .
Si1 K1 Si2 C25 -93.2(2) . .
K2 K1 Si2 C25 -32.6(2) . .
N5 K1 Si2 K2 -38.94(10) . .
N2 K1 Si2 K2 -53.66(9) . .
N1 K1 Si2 K2 98.25(7) . .
N4 K1 Si2 K2 166.78(9) . .
N3 K1 Si2 K2 -158.92(5) . .
Si1 K1 Si2 K2 -60.69(2) . .
Si2 N5 K2 N6 -118.26(10) . 2_866
Si1 N5 K2 N6 12.40(13) . 2_866
K1 N5 K2 N6 127.02(9) . 2_866
Si2 N5 K2 N6 89.98(11) . .
Si1 N5 K2 N6 -139.37(8) . .
K1 N5 K2 N6 -24.75(12) . .
Si2 N5 K2 C30 -45.71(14) . 2_866
Si1 N5 K2 C30 84.95(12) . 2_866
K1 N5 K2 C30 -160.43(10) . 2_866
Si2 N5 K2 Si1 -130.65(14) . .
K1 N5 K2 Si1 114.62(12) . .
Si2 N5 K2 Si4 114.09(8) . .
Si1 N5 K2 Si4 -115.26(7) . .
K1 N5 K2 Si4 -0.63(9) . .
Si2 N5 K2 Si4 -81.82(11) . 2_866
Si1 N5 K2 Si4 48.83(11) . 2_866
K1 N5 K2 Si4 163.45(4) . 2_866
Si1 N5 K2 Si2 130.65(14) . .
K1 N5 K2 Si2 -114.72(13) . .
Si2 N5 K2 Si3 63.16(10) . .
Si1 N5 K2 Si3 -166.19(6) . .
K1 N5 K2 Si3 -51.56(9) . .
Si2 N5 K2 K2 156.87(12) . 2_866
Si1 N5 K2 K2 -72.5(2) . 2_866
K1 N5 K2 K2 42.1(2) . 2_866
Si2 N5 K2 K1 114.72(13) . .
Si1 N5 K2 K1 -114.62(12) . .
N5 Si1 K2 N6 -170.60(10) . 2_866
C21 Si1 K2 N6 61.73(11) . 2_866
C22 Si1 K2 N6 157.7(6) . 2_866
C20 Si1 K2 N6 -46.05(12) . 2_866
K1 Si1 K2 N6 151.41(5) . 2_866
N5 Si1 K2 N6 65.30(13) . .
C21 Si1 K2 N6 -62.37(13) . .
C22 Si1 K2 N6 33.6(6) . .
C20 Si1 K2 N6 -170.15(14) . .
K1 Si1 K2 N6 27.30(10) . .
C21 Si1 K2 N5 -127.67(13) . .
C22 Si1 K2 N5 -31.7(6) . .
C20 Si1 K2 N5 124.55(14) . .
K1 Si1 K2 N5 -38.00(8) . .
N5 Si1 K2 C30 -110.01(12) . 2_866
C21 Si1 K2 C30 122.32(13) . 2_866
C22 Si1 K2 C30 -141.7(6) . 2_866
C20 Si1 K2 C30 14.54(14) . 2_866
K1 Si1 K2 C30 -148.01(9) . 2_866
N5 Si1 K2 Si4 77.30(9) . .
C21 Si1 K2 Si4 -50.37(10) . .
C22 Si1 K2 Si4 45.6(6) . .
C20 Si1 K2 Si4 -158.15(11) . .
K1 Si1 K2 Si4 39.31(3) . .
N5 Si1 K2 Si4 -143.56(9) . 2_866
C21 Si1 K2 Si4 88.77(10) . 2_866
C22 Si1 K2 Si4 -175.3(6) . 2_866
C20 Si1 K2 Si4 -19.01(11) . 2_866
K1 Si1 K2 Si4 178.45(2) . 2_866
N5 Si1 K2 Si2 -25.76(8) . .
C21 Si1 K2 Si2 -153.44(10) . .
C22 Si1 K2 Si2 -57.5(6) . .
C20 Si1 K2 Si2 98.79(11) . .
K1 Si1 K2 Si2 -63.76(2) . .
N5 Si1 K2 Si3 21.39(9) . .
C21 Si1 K2 Si3 -106.28(10) . .
C22 Si1 K2 Si3 -10.3(6) . .
C20 Si1 K2 Si3 145.94(11) . .
K1 Si1 K2 Si3 -16.61(4) . .
N5 Si1 K2 K2 153.23(9) . 2_866
C21 Si1 K2 K2 25.56(11) . 2_866
C22 Si1 K2 K2 121.5(6) . 2_866
C20 Si1 K2 K2 -82.21(12) . 2_866
K1 Si1 K2 K2 115.24(4) . 2_866
N5 Si1 K2 K1 38.00(8) . .
C21 Si1 K2 K1 -89.68(9) . .
C22 Si1 K2 K1 6.3(6) . .
C20 Si1 K2 K1 162.55(11) . .
N5 Si2 K2 N6 88.13(12) . 2_866
C23 Si2 K2 N6 -168.96(13) . 2_866
C24 Si2 K2 N6 14.1(2) . 2_866
C25 Si2 K2 N6 -69.75(15) . 2_866
K1 Si2 K2 N6 127.82(7) . 2_866
N5 Si2 K2 N6 -108.15(11) . .
C23 Si2 K2 N6 -5.24(12) . .
C24 Si2 K2 N6 177.77(19) . .
C25 Si2 K2 N6 93.97(14) . .
K1 Si2 K2 N6 -68.46(6) . .
C23 Si2 K2 N5 102.91(14) . .
C24 Si2 K2 N5 -74.1(2) . .
C25 Si2 K2 N5 -157.88(16) . .
K1 Si2 K2 N5 39.69(10) . .
N5 Si2 K2 C30 141.05(13) . 2_866
C23 Si2 K2 C30 -116.04(14) . 2_866
C24 Si2 K2 C30 67.0(2) . 2_866
C25 Si2 K2 C30 -16.84(15) . 2_866
K1 Si2 K2 C30 -179.27(9) . 2_866
N5 Si2 K2 Si1 28.93(10) . .
C23 Si2 K2 Si1 131.84(11) . .
C24 Si2 K2 Si1 -45.15(19) . .
C25 Si2 K2 Si1 -128.95(13) . .
K1 Si2 K2 Si1 68.61(2) . .
N5 Si2 K2 Si4 -76.74(10) . .
C23 Si2 K2 Si4 26.17(11) . .
C24 Si2 K2 Si4 -150.82(19) . .
C25 Si2 K2 Si4 125.37(13) . .
K1 Si2 K2 Si4 -37.06(3) . .
N5 Si2 K2 Si4 118.01(10) . 2_866
C23 Si2 K2 Si4 -139.07(11) . 2_866
C24 Si2 K2 Si4 43.94(19) . 2_866
C25 Si2 K2 Si4 -39.87(13) . 2_866
K1 Si2 K2 Si4 157.70(3) . 2_866
N5 Si2 K2 Si3 -124.89(10) . .
C23 Si2 K2 Si3 -21.98(11) . .
C24 Si2 K2 Si3 161.04(19) . .
C25 Si2 K2 Si3 77.23(13) . .
K1 Si2 K2 Si3 -85.20(2) . .
N5 Si2 K2 K2 -148.23(16) . 2_866
C23 Si2 K2 K2 -45.31(18) . 2_866
C24 Si2 K2 K2 137.7(2) . 2_866
C25 Si2 K2 K2 53.89(18) . 2_866
K1 Si2 K2 K2 -108.54(13) . 2_866
N5 Si2 K2 K1 -39.69(9) . .
C23 Si2 K2 K1 63.23(11) . .
C24 Si2 K2 K1 -113.76(19) . .
C25 Si2 K2 K1 162.43(13) . .
N5 K1 K2 N6 -87.02(12) . 2_866
N2 K1 K2 N6 31.98(9) . 2_866
N1 K1 K2 N6 141.26(10) . 2_866
N4 K1 K2 N6 84.75(17) . 2_866
N3 K1 K2 N6 -88.04(11) . 2_866
Si2 K1 K2 N6 -119.45(8) . 2_866
Si1 K1 K2 N6 -51.90(8) . 2_866
N5 K1 K2 N6 160.26(10) . .
N2 K1 K2 N6 -80.74(7) . .
N1 K1 K2 N6 28.53(8) . .
N4 K1 K2 N6 -27.97(16) . .
N3 K1 K2 N6 159.24(9) . .
Si2 K1 K2 N6 127.83(5) . .
Si1 K1 K2 N6 -164.62(5) . .
N2 K1 K2 N5 118.99(9) . .
N1 K1 K2 N5 -131.73(10) . .
N4 K1 K2 N5 171.77(18) . .
N3 K1 K2 N5 -1.02(11) . .
Si2 K1 K2 N5 -32.43(8) . .
Si1 K1 K2 N5 35.12(8) . .
N5 K1 K2 C30 33.82(19) . 2_866
N2 K1 K2 C30 152.81(17) . 2_866
N1 K1 K2 C30 -97.91(18) . 2_866
N4 K1 K2 C30 -154.4(2) . 2_866
N3 K1 K2 C30 32.80(19) . 2_866
Si2 K1 K2 C30 1.39(17) . 2_866
Si1 K1 K2 C30 68.94(17) . 2_866
N5 K1 K2 Si1 -35.12(8) . .
N2 K1 K2 Si1 83.87(5) . .
N1 K1 K2 Si1 -166.85(6) . .
N4 K1 K2 Si1 136.65(15) . .
N3 K1 K2 Si1 -36.14(8) . .
Si2 K1 K2 Si1 -67.55(2) . .
N5 K1 K2 Si4 179.39(9) . .
N2 K1 K2 Si4 -61.62(5) . .
N1 K1 K2 Si4 47.66(6) . .
N4 K1 K2 Si4 -8.84(15) . .
N3 K1 K2 Si4 178.37(8) . .
Si2 K1 K2 Si4 146.96(3) . .
Si1 K1 K2 Si4 -145.49(3) . .
N5 K1 K2 Si4 -39.53(10) . 2_866
N2 K1 K2 Si4 79.47(8) . 2_866
N1 K1 K2 Si4 -171.25(9) . 2_866
N4 K1 K2 Si4 132.24(16) . 2_866
N3 K1 K2 Si4 -40.54(11) . 2_866
Si2 K1 K2 Si4 -71.95(7) . 2_866
Si1 K1 K2 Si4 -4.40(7) . 2_866
N5 K1 K2 Si2 32.43(8) . .
N2 K1 K2 Si2 151.42(5) . .
N1 K1 K2 Si2 -99.30(6) . .
N4 K1 K2 Si2 -155.80(16) . .
N3 K1 K2 Si2 31.41(8) . .
Si1 K1 K2 Si2 67.55(2) . .
N5 K1 K2 Si3 135.19(9) . .
N2 K1 K2 Si3 -105.82(5) . .
N1 K1 K2 Si3 3.46(6) . .
N4 K1 K2 Si3 -53.04(15) . .
N3 K1 K2 Si3 134.17(8) . .
Si2 K1 K2 Si3 102.76(2) . .
Si1 K1 K2 Si3 170.31(3) . .
N5 K1 K2 K2 -164.23(9) . 2_866
N2 K1 K2 K2 -45.23(6) . 2_866
N1 K1 K2 K2 64.05(7) . 2_866
N4 K1 K2 K2 7.54(16) . 2_866
N3 K1 K2 K2 -165.24(8) . 2_866
Si2 K1 K2 K2 163.35(4) . 2_866
Si1 K1 K2 K2 -129.10(4) . 2_866
N6 K2 N6 Si4 -102.78(11) 2_866 .
N5 K2 N6 Si4 56.63(13) . .
C30 K2 N6 Si4 -161.15(12) 2_866 .
Si1 K2 N6 Si4 23.22(17) . .
Si4 K2 N6 Si4 -129.51(9) 2_866 .
Si2 K2 N6 Si4 87.80(11) . .
Si3 K2 N6 Si4 129.33(17) . .
K2 K2 N6 Si4 -102.78(11) 2_866 .
K1 K2 N6 Si4 43.98(10) . .
N6 K2 N6 Si3 127.89(12) 2_866 .
N5 K2 N6 Si3 -72.70(12) . .
C30 K2 N6 Si3 69.53(13) 2_866 .
Si1 K2 N6 Si3 -106.11(11) . .
Si4 K2 N6 Si3 -129.33(17) . .
Si4 K2 N6 Si3 101.17(10) 2_866 .
Si2 K2 N6 Si3 -41.53(12) . .
K2 K2 N6 Si3 127.89(12) 2_866 .
K1 K2 N6 Si3 -85.35(10) . .
N6 K2 N6 K2 0.0 2_866 2_866
N5 K2 N6 K2 159.41(7) . 2_866
C30 K2 N6 K2 -58.36(9) 2_866 2_866
Si1 K2 N6 K2 126.00(7) . 2_866
Si4 K2 N6 K2 102.78(11) . 2_866
Si4 K2 N6 K2 -26.72(5) 2_866 2_866
Si2 K2 N6 K2 -169.42(4) . 2_866
Si3 K2 N6 K2 -127.89(12) . 2_866
K1 K2 N6 K2 146.76(4) . 2_866
Si4 N6 Si3 C26 -46.4(2) . .
K2 N6 Si3 C26 167.21(15) 2_866 .
K2 N6 Si3 C26 70.45(15) . .
Si4 N6 Si3 C27 -164.70(17) . .
K2 N6 Si3 C27 48.88(19) 2_866 .
K2 N6 Si3 C27 -47.88(16) . .
Si4 N6 Si3 C28 75.0(2) . .
K2 N6 Si3 C28 -71.41(18) 2_866 .
K2 N6 Si3 C28 -168.17(13) . .
Si4 N6 Si3 K2 -116.82(19) . .
K2 N6 Si3 K2 96.76(14) 2_866 .
N6 K2 Si3 N6 -57.25(14) 2_866 .
N5 K2 Si3 N6 121.63(12) . .
C30 K2 Si3 N6 -112.99(15) 2_866 .
Si1 K2 Si3 N6 110.26(11) . .
Si4 K2 Si3 N6 29.14(11) . .
Si4 K2 Si3 N6 -84.23(11) 2_866 .
Si2 K2 Si3 N6 145.11(11) . .
K2 K2 Si3 N6 -40.19(11) 2_866 .
K1 K2 Si3 N6 97.57(11) . .
N6 K2 Si3 C26 -177.22(12) 2_866 .
N6 K2 Si3 C26 -119.97(16) . .
N5 K2 Si3 C26 1.66(12) . .
C30 K2 Si3 C26 127.04(15) 2_866 .
Si1 K2 Si3 C26 -9.71(12) . .
Si4 K2 Si3 C26 -90.83(11) . .
Si4 K2 Si3 C26 155.80(11) 2_866 .
Si2 K2 Si3 C26 25.14(11) . .
K2 K2 Si3 C26 -160.16(11) 2_866 .
K1 K2 Si3 C26 -22.40(11) . .
N6 K2 Si3 C27 78.62(12) 2_866 .
N6 K2 Si3 C27 135.88(16) . .
N5 K2 Si3 C27 -102.50(12) . .
C30 K2 Si3 C27 22.89(15) 2_866 .
Si1 K2 Si3 C27 -113.87(12) . .
Si4 K2 Si3 C27 165.02(12) . .
Si4 K2 Si3 C27 51.65(11) 2_866 .
Si2 K2 Si3 C27 -79.01(11) . .
K2 K2 Si3 C27 95.68(11) 2_866 .
K1 K2 Si3 C27 -126.56(11) . .
N6 K2 Si3 C28 -26.0(3) 2_866 .
N6 K2 Si3 C28 31.3(3) . .
N5 K2 Si3 C28 152.9(3) . .
C30 K2 Si3 C28 -81.7(3) 2_866 .
Si1 K2 Si3 C28 141.5(3) . .
Si4 K2 Si3 C28 60.4(3) . .
Si4 K2 Si3 C28 -52.9(3) 2_866 .
Si2 K2 Si3 C28 176.4(3) . .
K2 K2 Si3 C28 -8.9(3) 2_866 .
K1 K2 Si3 C28 128.9(3) . .
Si3 N6 Si4 C30 -155.0(2) . .
K2 N6 Si4 C30 -1.7(2) 2_866 .
K2 N6 Si4 C30 84.1(2) . .
Si3 N6 Si4 C29 -35.5(2) . .
K2 N6 Si4 C29 117.80(15) 2_866 .
K2 N6 Si4 C29 -156.38(14) . .
Si3 N6 Si4 C31 86.6(2) . .
K2 N6 Si4 C31 -120.16(19) 2_866 .
K2 N6 Si4 C31 -34.3(2) . .
Si3 N6 Si4 K2 120.90(19) . .
K2 N6 Si4 K2 -85.82(8) 2_866 .
Si3 N6 Si4 K2 -153.3(2) . 2_866
K2 N6 Si4 K2 85.82(8) . 2_866
N6 K2 Si4 N6 81.66(12) 2_866 .
N5 K2 Si4 N6 -135.00(12) . .
C30 K2 Si4 N6 23.27(14) 2_866 .
Si1 K2 Si4 N6 -165.05(11) . .
Si4 K2 Si4 N6 58.06(11) 2_866 .
Si2 K2 Si4 N6 -108.33(11) . .
Si3 K2 Si4 N6 -26.52(11) . .
K2 K2 Si4 N6 58.06(11) 2_866 .
K1 K2 Si4 N6 -135.34(11) . .
N6 K2 Si4 C30 -29.59(18) 2_866 .
N6 K2 Si4 C30 -111.2(2) . .
N5 K2 Si4 C30 113.75(18) . .
C30 K2 Si4 C30 -87.97(18) 2_866 .
Si1 K2 Si4 C30 83.71(18) . .
Si4 K2 Si4 C30 -53.19(17) 2_866 .
Si2 K2 Si4 C30 140.43(17) . .
Si3 K2 Si4 C30 -137.77(18) . .
K2 K2 Si4 C30 -53.19(17) 2_866 .
K1 K2 Si4 C30 113.42(17) . .
N6 K2 Si4 C29 148.1(3) 2_866 .
N6 K2 Si4 C29 66.5(3) . .
N5 K2 Si4 C29 -68.5(3) . .
C30 K2 Si4 C29 89.7(3) 2_866 .
Si1 K2 Si4 C29 -98.6(3) . .
Si4 K2 Si4 C29 124.5(3) 2_866 .
Si2 K2 Si4 C29 -41.9(3) . .
Si3 K2 Si4 C29 39.9(3) . .
K2 K2 Si4 C29 124.5(3) 2_866 .
K1 K2 Si4 C29 -68.9(3) . .
N6 K2 Si4 C31 -132.23(19) 2_866 .
N6 K2 Si4 C31 146.1(2) . .
N5 K2 Si4 C31 11.11(19) . .
C30 K2 Si4 C31 169.4(2) 2_866 .
Si1 K2 Si4 C31 -18.94(19) . .
Si4 K2 Si4 C31 -155.84(19) 2_866 .
Si2 K2 Si4 C31 37.78(19) . .
Si3 K2 Si4 C31 119.59(19) . .
K2 K2 Si4 C31 -155.84(19) 2_866 .
K1 K2 Si4 C31 10.77(19) . .
N6 K2 Si4 K2 23.60(5) 2_866 2_866
N6 K2 Si4 K2 -58.06(11) . 2_866
N5 K2 Si4 K2 166.94(5) . 2_866
C30 K2 Si4 K2 -34.79(9) 2_866 2_866
Si1 K2 Si4 K2 136.90(3) . 2_866
Si4 K2 Si4 K2 0.0 2_866 2_866
Si2 K2 Si4 K2 -166.39(3) . 2_866
Si3 K2 Si4 K2 -84.58(3) . 2_866
K1 K2 Si4 K2 166.61(2) . 2_866
N6 Si4 C30 K2 1.4(2) . 2_866
C29 Si4 C30 K2 -125.47(13) . 2_866
C31 Si4 C30 K2 124.27(14) . 2_866
K2 Si4 C30 K2 53.61(12) . 2_866
C98 C93 C94 C95 0.0 . .
C93 C94 C95 C96 0.0 . .
C94 C95 C96 C97 0.0 . .
C95 C96 C97 C98 0.0 . .
C96 C97 C98 C99 -179.0(6) . .
C96 C97 C98 C93 0.0 . .
C94 C93 C98 C99 179.0(6) . .
C94 C93 C98 C97 0.0 . .
C105 C100 C101 C102 0.0 . .
C105 C100 C101 C106 179.0(14) . .
C100 C101 C102 C103 0.0 . .
C106 C101 C102 C103 -178.9(15) . .
C101 C102 C103 C104 0.0 . .
C102 C103 C104 C105 0.0 . .
C103 C104 C105 C100 0.0 . .
C101 C100 C105 C104 0.0 . .
